data_7718739
loop_
_publ_author_name
'Kim, Boyoung'
'Ok, Kang Min'

_publ_section_title
;
 Dimensionality-driven photoluminescence enhancement in Cl/Br mixed-halide
 organic-inorganic hybrid cadmium halides.
;
_journal_issue 23
_journal_name_full 'Dalton transactions (Cambridge, England : 2003)'
_journal_page_first 9261
_journal_page_last 9269
_journal_paper_doi 10.1039/d5dt00908a
_journal_volume 54
_journal_year 2025
_chemical_formula_moiety 'Cd Br C H N O'
_chemical_formula_sum 'C7 H12 Br4 Cd N2 O0'
_chemical_formula_weight 556.23
_space_group_IT_number 14
_space_group_name_Hall '-P 2ybc'
_space_group_name_H-M_alt 'P 1 21/c 1'
_symmetry_cell_setting monoclinic
_symmetry_Int_Tables_number 14
_symmetry_space_group_name_Hall '-P 2ybc'
_symmetry_space_group_name_H-M 'P 1 21/c 1'
_atom_sites_solution_hydrogens geom
_atom_sites_solution_primary direct
_atom_sites_solution_secondary difmap
_audit_conform_dict_location ftp://ftp.iucr.org/pub/cif_core.dic
_audit_conform_dict_name cif_core.dic
_audit_conform_dict_version 2.4.5
_audit_creation_date 2025-04-02T13:18:31-00:00
_audit_creation_method 'WinGX routine CIF_UPDATE'
_audit_update_record
;
2025-04-16 deposited with the CCDC.	2025-05-15 downloaded from the CCDC.
;
_cell_angle_alpha 90
_cell_angle_beta 103.1430(10)
_cell_angle_gamma 90
_cell_formula_units_Z 4
_cell_length_a 7.2195(2)
_cell_length_b 21.8680(6)
_cell_length_c 9.3469(2)
_cell_measurement_reflns_used 9636
_cell_measurement_temperature 295(2)
_cell_measurement_theta_max 28.08
_cell_measurement_theta_min 2.42
_cell_measurement_wavelength 0.71076
_cell_volume 1437.00(6)
_computing_cell_refinement 'SAINT V8.40B integration software'
_computing_data_collection 'Bruker APEX5 software'
_computing_data_reduction 'Bruker APEX5 software'
_computing_molecular_graphics 'Ortep for Windows (Farrugia, 2012)'
_computing_publication_material 'WinGX publication routines (Farrugia, 2012)'
_computing_structure_refinement 'SHELXL-2018/3 (Sheldrick, 2018)'
_computing_structure_solution 'SHELXT-2018/2 (Sheldrick, 2018)'
_diffrn_ambient_temperature 295(2)
_diffrn_detector 'PHOTON II CPAD detector'
_diffrn_measured_fraction_theta_full 0.999
_diffrn_measured_fraction_theta_max 0.999
_diffrn_measurement_device 'three-circle diffractometer'
_diffrn_measurement_device_type 'Bruker D8 QUEST'
_diffrn_measurement_method '\w scans'
_diffrn_orient_matrix_type 'x-axis to radiation source'
_diffrn_orient_matrix_UB_11 0.028869
_diffrn_orient_matrix_UB_12 -0.009717
_diffrn_orient_matrix_UB_13 -0.044733
_diffrn_orient_matrix_UB_21 0.071654
_diffrn_orient_matrix_UB_22 -0.103742
_diffrn_orient_matrix_UB_23 0.006511
_diffrn_orient_matrix_UB_31 -0.119434
_diffrn_orient_matrix_UB_32 -0.034837
_diffrn_orient_matrix_UB_33 -0.006907
_diffrn_radiation_monochromator graphite
_diffrn_radiation_type MoK\a
_diffrn_radiation_wavelength 0.71073
_diffrn_reflns_av_R_equivalents 0.0738
_diffrn_reflns_av_unetI/netI 0.0226
_diffrn_reflns_Laue_measured_fraction_full 0.999
_diffrn_reflns_Laue_measured_fraction_max 0.999
_diffrn_reflns_limit_h_max 9
_diffrn_reflns_limit_h_min -9
_diffrn_reflns_limit_k_max 27
_diffrn_reflns_limit_k_min -27
_diffrn_reflns_limit_l_max 11
_diffrn_reflns_limit_l_min -11
_diffrn_reflns_number 50619
_diffrn_reflns_point_group_measured_fraction_full 0.999
_diffrn_reflns_point_group_measured_fraction_max 0.999
_diffrn_reflns_theta_full 25.242
_diffrn_reflns_theta_max 26.368
_diffrn_reflns_theta_min 2.897
_diffrn_source 'sealed x-ray tube'
_exptl_absorpt_coefficient_mu 12.612
_exptl_absorpt_correction_T_max 0.746
_exptl_absorpt_correction_T_min 0.438
_exptl_absorpt_correction_type multi-scan
_exptl_absorpt_process_details
;
        SADABS-2016/2 - Bruker AXS area detector scaling and absorption correcti
;
_exptl_crystal_colour colorless
_exptl_crystal_density_diffrn 2.571
_exptl_crystal_density_method 'not measured'
_exptl_crystal_description block
_exptl_crystal_F_000 1024
_exptl_crystal_size_max 0.172
_exptl_crystal_size_mid 0.141
_exptl_crystal_size_min 0.032
_refine_diff_density_max 1.49
_refine_diff_density_min -1.125
_refine_diff_density_rms 0.124
_refine_ls_extinction_coef 0.0056(2)
_refine_ls_extinction_expression Fc^*^=kFc[1+0.001xFc^2^\l^3^/sin(2\q)]^-1/4^
_refine_ls_extinction_method 'SHELXL-2018/3 (Sheldrick 2018)'
_refine_ls_goodness_of_fit_ref 1.073
_refine_ls_hydrogen_treatment constr
_refine_ls_matrix_type full
_refine_ls_number_constraints 0
_refine_ls_number_parameters 129
_refine_ls_number_reflns 2923
_refine_ls_number_restraints 0
_refine_ls_restrained_S_all 1.073
_refine_ls_R_factor_all 0.0453
_refine_ls_R_factor_gt 0.0303
_refine_ls_shift/su_max 0.001
_refine_ls_shift/su_mean 0
_refine_ls_structure_factor_coef Fsqd
_refine_ls_weighting_details 'w=1/[\s^2^(Fo^2^)+(0.0191P)^2^+7.7775P] where P=(Fo^2^+2Fc^2^)/3'
_refine_ls_weighting_scheme calc
_refine_ls_wR_factor_gt 0.0653
_refine_ls_wR_factor_ref 0.0775
_reflns_Friedel_coverage 0
_reflns_number_gt 2375
_reflns_number_total 2923
_reflns_threshold_expression 'I > 2\s(I)'
_cod_data_source_file d5dt00908a2.cif
_cod_data_source_block PureBr
_cod_depositor_comments 'Adding full bibliography for 7718739--7718742.cif.'
_cod_original_sg_symbol_H-M 'P 21/c'
_cod_database_code 7718739
_shelx_estimated_absorpt_t_min 0.22
_shelx_estimated_absorpt_t_max 0.688
_shelx_shelxl_version_number 2018/3

loop_
_symmetry_equiv_pos_as_xyz
'x, y, z'
'-x, y+1/2, -z+1/2'
'-x, -y, -z'
'x, -y-1/2, z-1/2'

loop_
_atom_site_label
_atom_site_type_symbol
_atom_site_fract_x
_atom_site_fract_y
_atom_site_fract_z
_atom_site_U_iso_or_equiv
_atom_site_adp_type
_atom_site_occupancy
_atom_site_site_symmetry_order
_atom_site_calc_flag
_atom_site_refinement_flags_posn
_atom_site_refinement_flags_adp
_atom_site_refinement_flags_occupancy
_atom_site_disorder_assembly
_atom_site_disorder_group
Cd1 Cd 0.79855(6) 0.38384(2) 0.31250(5) 0.04187(14) Uani 1 1 d . . . . .
Br1 Br 0.81024(9) 0.27851(3) 0.18930(7) 0.04723(17) Uani 1 1 d . . . . .
Br2 Br 0.86809(9) 0.46464(3) 0.12948(7) 0.04930(18) Uani 1 1 d . . . . .
Br3 Br 1.02435(10) 0.38215(4) 0.56920(7) 0.0589(2) Uani 1 1 d . . . . .
Br4 Br 0.46549(9) 0.40508(3) 0.36459(8) 0.05386(19) Uani 1 1 d . . . . .
N1 N 0.8359(7) 0.7233(3) -0.0021(6) 0.0505(13) Uani 1 1 d . . . . .
H1A H 0.917706 0.741838 -0.040573 0.061 Uiso 1 1 calc R U . . .
N2 N 0.2874(8) 0.5433(2) 0.2682(6) 0.0544(13) Uani 1 1 d . . . . .
H2A H 0.250255 0.567675 0.332552 0.082 Uiso 1 1 calc R U . . .
H2B H 0.315026 0.506457 0.307999 0.082 Uiso 1 1 calc R U . . .
H2C H 0.194282 0.53994 0.187833 0.082 Uiso 1 1 calc R U . . .
C1 C 0.8236(10) 0.6629(3) -0.0111(7) 0.0563(16) Uani 1 1 d . . . . .
H1 H 0.902382 0.641191 -0.059054 0.068 Uiso 1 1 calc R U . . .
C2 C 0.6949(10) 0.6323(3) 0.0502(7) 0.0551(16) Uani 1 1 d . . . . .
H2 H 0.686642 0.589863 0.043885 0.066 Uiso 1 1 calc R U . . .
C3 C 0.5773(8) 0.6645(3) 0.1215(6) 0.0438(13) Uani 1 1 d . . . . .
C4 C 0.7247(9) 0.7560(3) 0.0651(8) 0.0545(16) Uani 1 1 d . . . . .
H4 H 0.735891 0.798404 0.069746 0.065 Uiso 1 1 calc R U . . .
C5 C 0.5957(8) 0.7275(3) 0.1264(7) 0.0474(14) Uani 1 1 d . . . . .
H5 H 0.518142 0.750563 0.17268 0.057 Uiso 1 1 calc R U . . .
C6 C 0.4236(10) 0.6349(3) 0.1830(8) 0.0516(15) Uani 1 1 d . . . . .
H6A H 0.407811 0.658262 0.267601 0.062 Uiso 1 1 calc R U . . .
H6B H 0.304833 0.637072 0.109607 0.062 Uiso 1 1 calc R U . . .
C7 C 0.4601(9) 0.5697(3) 0.2283(7) 0.0499(15) Uani 1 1 d . . . . .
H7B H 0.567706 0.567256 0.311877 0.06 Uiso 1 1 calc R U . . .
H7A H 0.490531 0.546448 0.148213 0.06 Uiso 1 1 calc R U . . .

loop_
_atom_site_aniso_label
_atom_site_aniso_U_11
_atom_site_aniso_U_22
_atom_site_aniso_U_33
_atom_site_aniso_U_23
_atom_site_aniso_U_13
_atom_site_aniso_U_12
Cd1 0.0466(3) 0.0419(2) 0.0403(2) 0.00220(17) 0.01647(18) 0.00064(18)
Br1 0.0513(4) 0.0407(3) 0.0538(4) -0.0040(3) 0.0206(3) -0.0026(3)
Br2 0.0617(4) 0.0409(3) 0.0492(3) 0.0046(3) 0.0207(3) -0.0063(3)
Br3 0.0501(4) 0.0780(5) 0.0464(4) -0.0098(3) 0.0062(3) 0.0130(3)
Br4 0.0471(4) 0.0506(4) 0.0698(4) 0.0045(3) 0.0256(3) 0.0047(3)
N1 0.041(3) 0.062(3) 0.051(3) 0.004(3) 0.015(2) -0.007(2)
N2 0.060(3) 0.040(3) 0.069(4) -0.001(3) 0.026(3) -0.006(2)
C1 0.058(4) 0.059(4) 0.059(4) -0.009(3) 0.027(3) 0.008(3)
C2 0.070(4) 0.045(4) 0.053(4) -0.002(3) 0.020(3) 0.002(3)
C3 0.045(3) 0.047(3) 0.039(3) 0.001(3) 0.009(2) -0.001(3)
C4 0.050(4) 0.046(4) 0.070(4) -0.002(3) 0.019(3) -0.004(3)
C5 0.036(3) 0.048(3) 0.060(4) -0.005(3) 0.016(3) 0.002(3)
C6 0.057(4) 0.044(3) 0.060(4) -0.003(3) 0.024(3) 0.005(3)
C7 0.048(3) 0.048(4) 0.055(4) 0.005(3) 0.014(3) 0.001(3)

loop_
_atom_type_symbol
_atom_type_description
_atom_type_scat_dispersion_real
_atom_type_scat_dispersion_imag
_atom_type_scat_source
C C 0.0033 0.0016 'International Tables Vol C Tables 4.2.6.8 and 6.1.1.4'
H H 0 0 'International Tables Vol C Tables 4.2.6.8 and 6.1.1.4'
N N 0.0061 0.0033 'International Tables Vol C Tables 4.2.6.8 and 6.1.1.4'
O O 0.0106 0.006 'International Tables Vol C Tables 4.2.6.8 and 6.1.1.4'
Br Br -0.2901 2.4595 'International Tables Vol C Tables 4.2.6.8 and 6.1.1.4'
Cd Cd -0.8075 1.2024 'International Tables Vol C Tables 4.2.6.8 and 6.1.1.4'

loop_
_geom_angle_atom_site_label_1
_geom_angle_atom_site_label_2
_geom_angle_atom_site_label_3
_geom_angle
_geom_angle_site_symmetry_1
_geom_angle_site_symmetry_3
_geom_angle_publ_flag
Br3 Cd1 Br1 108.92(3) . . ?
Br3 Cd1 Br2 116.67(3) . . ?
Br1 Cd1 Br2 106.45(2) . . ?
Br3 Cd1 Br4 104.14(3) . . ?
Br1 Cd1 Br4 111.57(3) . . ?
Br2 Cd1 Br4 109.17(3) . . ?
C1 N1 C4 121.7(6) . . ?
C1 N1 H1A 119.1 . . ?
C4 N1 H1A 119.1 . . ?
C7 N2 H2A 109.5 . . ?
C7 N2 H2B 109.5 . . ?
H2A N2 H2B 109.5 . . ?
C7 N2 H2C 109.5 . . ?
H2A N2 H2C 109.5 . . ?
H2B N2 H2C 109.5 . . ?
N1 C1 C2 120.1(6) . . ?
N1 C1 H1 119.9 . . ?
C2 C1 H1 119.9 . . ?
C1 C2 C3 120.0(6) . . ?
C1 C2 H2 120 . . ?
C3 C2 H2 120 . . ?
C5 C3 C2 117.3(6) . . ?
C5 C3 C6 119.2(5) . . ?
C2 C3 C6 123.4(6) . . ?
N1 C4 C5 119.8(6) . . ?
N1 C4 H4 120.1 . . ?
C5 C4 H4 120.1 . . ?
C4 C5 C3 121.0(6) . . ?
C4 C5 H5 119.5 . . ?
C3 C5 H5 119.5 . . ?
C7 C6 C3 114.9(5) . . ?
C7 C6 H6A 108.6 . . ?
C3 C6 H6A 108.6 . . ?
C7 C6 H6B 108.6 . . ?
C3 C6 H6B 108.6 . . ?
H6A C6 H6B 107.5 . . ?
C6 C7 N2 109.6(5) . . ?
C6 C7 H7B 109.7 . . ?
N2 C7 H7B 109.7 . . ?
C6 C7 H7A 109.7 . . ?
N2 C7 H7A 109.7 . . ?
H7B C7 H7A 108.2 . . ?

loop_
_geom_bond_atom_site_label_1
_geom_bond_atom_site_label_2
_geom_bond_distance
_geom_bond_site_symmetry_2
_geom_bond_publ_flag
Cd1 Br3 2.5763(8) . ?
Cd1 Br1 2.5851(7) . ?
Cd1 Br2 2.5867(7) . ?
Cd1 Br4 2.6013(7) . ?
N1 C1 1.325(8) . ?
N1 C4 1.335(8) . ?
N1 H1A 0.86 . ?
N2 C7 1.496(8) . ?
N2 H2A 0.89 . ?
N2 H2B 0.89 . ?
N2 H2C 0.89 . ?
C1 C2 1.372(9) . ?
C1 H1 0.93 . ?
C2 C3 1.385(9) . ?
C2 H2 0.93 . ?
C3 C5 1.385(8) . ?
C3 C6 1.507(8) . ?
C4 C5 1.352(9) . ?
C4 H4 0.93 . ?
C5 H5 0.93 . ?
C6 C7 1.493(9) . ?
C6 H6A 0.97 . ?
C6 H6B 0.97 . ?
C7 H7B 0.97 . ?
C7 H7A 0.97 . ?

loop_
_geom_hbond_atom_site_label_D
_geom_hbond_atom_site_label_H
_geom_hbond_atom_site_label_A
_geom_hbond_distance_DH
_geom_hbond_distance_HA
_geom_hbond_distance_DA
_geom_hbond_angle_DHA
_geom_hbond_site_symmetry_A
_geom_hbond_publ_flag
N1 H1A Br3 0.86 3.12 3.711(5) 128.3 2_755 yes
N1 H1A Br1 0.86 2.69 3.409(5) 142.2 3_765 yes
N2 H2A Br3 0.89 2.61 3.405(5) 149.3 3_666 yes
N2 H2B Br4 0.89 2.47 3.327(5) 161.1 . yes
N2 H2C Br2 0.89 2.82 3.467(5) 130.4 1_455 yes
N2 H2C Br2 0.89 2.9 3.635(6) 141.1 3_665 yes
